data_1535441
loop_
_publ_author_name
'Bostroem, M.'
'Grin', Yu.'
'Rosner, H.'
'Prots', Yu.M.'
'Burkhardt, U.'

_publ_section_title
;
 The Co2 Al9 structure type revisited
;
_journal_name_full 'Zeitschrift fuer Anorganische und Allgemeine Chemie'
_journal_page_first 534
_journal_page_last 541
_journal_volume 631
_journal_year 2005
_chemical_formula_sum 'Ga9 Ir2'
_space_group_IT_number 7
_symmetry_space_group_name_Hall 'P -2yc'
_symmetry_space_group_name_H-M 'P 1 c 1'
_cell_angle_alpha 90
_cell_angle_beta 93.464
_cell_angle_gamma 90
_cell_formula_units_Z 2
_cell_length_a 6.4329
_cell_length_b 6.4099
_cell_length_c 8.8068
_cell_volume 362.478
_citation_journal_id_ASTM ZAACAB
_cod_data_source_file Bostroem_ZAACAB_2005_1733.cif
_cod_data_source_block Ga9Ir2
_cod_original_cell_volume 362.4783
_cod_database_code 1535441

loop_
_symmetry_equiv_pos_as_xyz
x,y,z
x,-y,z+1/2

loop_
_atom_site_label
_atom_site_type_symbol
_atom_site_fract_x
_atom_site_fract_y
_atom_site_fract_z
_atom_site_occupancy
_atom_site_U_iso_or_equiv
Ga6 Ga -0.9091 -0.0434 -0.2687 1 0.0
Ga7 Ga 0.7979 -0.1384 -0.5432 1 0.0
Ga9 Ga -0.9701 -0.2585 -0.9728 1 0.0
Ga1 Ga 0.5997 -0.7621 -0.7736 1 0.0
Ga5 Ga 0.8929 -0.4715 -0.7209 1 0.0
Ir1 Ir 0.7393 -0.12479 -0.8317 1 0.0
Ga4 Ga -0.6018 -0.9455 -0.5076 1 0.0
Ga3 Ga 0.613 -0.5544 -0.5001 1 0.0
Ga2 Ga -0.6004 -0.7365 -0.2325 1 0.0
Ga8 Ga -0.7842 -0.3427 -0.4622 1 0.0
Ir2 Ir -0.74005 -0.37764 -0.16833 1 0.0
